data_4134578
loop_
_publ_author_name
'Fan, Liangxin'
'Hao, Jiamao'
'Yu, Jingxun'
'Ma, Xiaojun'
'Liu, Jingjing'
'Luan, Xinjun'

_publ_section_title
;
 Hydroxylamines as Bifunctional Single-Nitrogen Sources for the Rapid
 Assembly of Diverse Tricyclic Indole Scaffolds.
;
_journal_name_full 'Journal of the American Chemical Society'
_journal_paper_doi 10.1021/jacs.0c00403
_journal_year 2020
_chemical_formula_moiety 'C30 H26 N2 O4 S2'
_chemical_formula_sum 'C30 H26 N2 O4 S2'
_chemical_formula_weight 542.65
_space_group_crystal_system monoclinic
_space_group_IT_number 14
_space_group_name_Hall '-P 2ybc'
_space_group_name_H-M_alt 'P 1 21/c 1'
_atom_sites_solution_hydrogens geom
_audit_creation_method SHELXL-2014/7
_cell_angle_alpha 90
_cell_angle_beta 94.555(5)
_cell_angle_gamma 90
_cell_formula_units_Z 8
_cell_length_a 18.317(4)
_cell_length_b 15.482(4)
_cell_length_c 18.981(4)
_cell_measurement_reflns_used 1096
_cell_measurement_temperature 296(2)
_cell_measurement_theta_max 17.078
_cell_measurement_theta_min 2.631
_cell_volume 5366(2)
_computing_structure_refinement 'SHELXL-2014/7 (Sheldrick, 2014)'
_diffrn_ambient_temperature 296(2)
_diffrn_measured_fraction_theta_full 0.999
_diffrn_measured_fraction_theta_max 0.999
_diffrn_measurement_device_type \w
_diffrn_radiation_type MoK\a
_diffrn_radiation_wavelength 0.71073
_diffrn_reflns_av_R_equivalents 0.1136
_diffrn_reflns_av_unetI/netI 0.1421
_diffrn_reflns_Laue_measured_fraction_full 0.999
_diffrn_reflns_Laue_measured_fraction_max 0.999
_diffrn_reflns_limit_h_max 19
_diffrn_reflns_limit_h_min -21
_diffrn_reflns_limit_k_max 18
_diffrn_reflns_limit_k_min -14
_diffrn_reflns_limit_l_max 22
_diffrn_reflns_limit_l_min -22
_diffrn_reflns_number 26457
_diffrn_reflns_point_group_measured_fraction_full 0.999
_diffrn_reflns_point_group_measured_fraction_max 0.999
_diffrn_reflns_theta_full 25.000
_diffrn_reflns_theta_max 25.000
_diffrn_reflns_theta_min 1.115
_exptl_absorpt_coefficient_mu 0.238
_exptl_absorpt_correction_type multi-scan
_exptl_absorpt_process_details sadabs
_exptl_crystal_colour colorless
_exptl_crystal_density_diffrn 1.343
_exptl_crystal_description block
_exptl_crystal_F_000 2272
_exptl_crystal_size_max 0.300
_exptl_crystal_size_mid 0.210
_exptl_crystal_size_min 0.120
_exptl_transmission_factor_max 0.972
_exptl_transmission_factor_min 0.942
_refine_diff_density_max 0.286
_refine_diff_density_min -0.321
_refine_diff_density_rms 0.073
_refine_ls_extinction_method none
_refine_ls_goodness_of_fit_ref 1.091
_refine_ls_hydrogen_treatment constr
_refine_ls_matrix_type full
_refine_ls_number_parameters 689
_refine_ls_number_reflns 9448
_refine_ls_number_restraints 0
_refine_ls_restrained_S_all 1.091
_refine_ls_R_factor_all 0.1810
_refine_ls_R_factor_gt 0.0724
_refine_ls_shift/su_max 0.014
_refine_ls_shift/su_mean 0.000
_refine_ls_structure_factor_coef Fsqd
_refine_ls_weighting_details 'w=1/[\s^2^(Fo^2^)+(0.0454P)^2^+1.6072P] where P=(Fo^2^+2Fc^2^)/3'
_refine_ls_weighting_scheme calc
_refine_ls_wR_factor_gt 0.1443
_refine_ls_wR_factor_ref 0.1918
_reflns_Friedel_coverage 0.000
_reflns_number_gt 4147
_reflns_number_total 9448
_reflns_threshold_expression 'I > 2\s(I)'
_cod_data_source_file ja0c00403_si_003.cif
_cod_data_source_block xb1283_0m
_cod_original_sg_symbol_H-M 'P 21/c'
_cod_database_code 4134578
_shelx_shelxl_version_number 2014/7
_shelx_space_group_comment
;
The symmetry employed for this shelxl refinement is uniquely defined
by the following loop, which should always be used as a source of
symmetry information in preference to the above space-group names.
They are only intended as comments.
;
_shelx_estimated_absorpt_t_min 0.932
_shelx_estimated_absorpt_t_max 0.972

loop_
_space_group_symop_operation_xyz
'x, y, z'
'-x, y+1/2, -z+1/2'
'-x, -y, -z'
'x, -y-1/2, z-1/2'

loop_
_atom_site_label
_atom_site_type_symbol
_atom_site_fract_x
_atom_site_fract_y
_atom_site_fract_z
_atom_site_U_iso_or_equiv
_atom_site_adp_type
_atom_site_occupancy
_atom_site_site_symmetry_order
_atom_site_calc_flag
_atom_site_refinement_flags_posn
_atom_site_refinement_flags_adp
_atom_site_refinement_flags_occupancy
_atom_site_disorder_assembly
_atom_site_disorder_group
C1 C 0.4252(4) 1.0128(5) 0.4491(4) 0.106(3) Uani 1 1 d . . . . .
H1A H 0.4576 0.9858 0.4184 0.159 Uiso 1 1 calc R U . . .
H1B H 0.4157 0.9739 0.4866 0.159 Uiso 1 1 calc R U . . .
H1C H 0.4474 1.0646 0.4686 0.159 Uiso 1 1 calc R U . . .
C2 C 0.3540(4) 1.0352(5) 0.4075(4) 0.072(2) Uani 1 1 d . . . . .
C3 C 0.3506(4) 1.0439(4) 0.3367(4) 0.072(2) Uani 1 1 d . . . . .
H3 H 0.3926 1.0339 0.3134 0.086 Uiso 1 1 calc R U . . .
C4 C 0.2859(4) 1.0674(4) 0.2970(4) 0.071(2) Uani 1 1 d . . . . .
H4 H 0.2851 1.0752 0.2484 0.085 Uiso 1 1 calc R U . . .
C5 C 0.2229(3) 1.0788(4) 0.3320(3) 0.0511(16) Uani 1 1 d . . . . .
C6 C 0.2271(5) 1.0699(5) 0.4052(4) 0.089(2) Uani 1 1 d . . . . .
H6 H 0.1859 1.0787 0.4298 0.106 Uiso 1 1 calc R U . . .
C7 C 0.2926(5) 1.0482(5) 0.4406(4) 0.095(3) Uani 1 1 d . . . . .
H7 H 0.2947 1.0421 0.4894 0.114 Uiso 1 1 calc R U . . .
C8 C 0.1429(4) 1.1977(4) 0.0426(4) 0.077(2) Uani 1 1 d . . . . .
H8 H 0.1101 1.2406 0.0266 0.093 Uiso 1 1 calc R U . . .
C9 C 0.2100(5) 1.1927(5) 0.0160(4) 0.083(2) Uani 1 1 d . . . . .
H9 H 0.2232 1.2330 -0.0170 0.100 Uiso 1 1 calc R U . . .
C10 C 0.2571(4) 1.1290(5) 0.0377(4) 0.078(2) Uani 1 1 d . . . . .
H10 H 0.3023 1.1250 0.0187 0.093 Uiso 1 1 calc R U . . .
C11 C 0.2388(3) 1.0704(4) 0.0874(3) 0.0581(17) Uani 1 1 d . . . . .
H11 H 0.2721 1.0276 0.1022 0.070 Uiso 1 1 calc R U . . .
C12 C 0.1717(3) 1.0738(4) 0.1160(3) 0.0469(15) Uani 1 1 d . . . . .
C13 C 0.1231(3) 1.1391(4) 0.0937(3) 0.0604(18) Uani 1 1 d . . . . .
H13 H 0.0779 1.1437 0.1127 0.072 Uiso 1 1 calc R U . . .
C14 C 0.1532(3) 1.0086(4) 0.1667(3) 0.0438(15) Uani 1 1 d . . . . .
C15 C 0.1550(3) 0.9215(4) 0.1597(3) 0.0465(15) Uani 1 1 d . . . . .
C16 C 0.1235(3) 0.8828(4) 0.2186(3) 0.0456(15) Uani 1 1 d . . . . .
C17 C 0.1090(3) 0.7953(4) 0.2284(3) 0.0541(16) Uani 1 1 d . . . . .
C18 C 0.0763(3) 0.7736(4) 0.2905(3) 0.0635(19) Uani 1 1 d . . . . .
H18 H 0.0662 0.7162 0.3003 0.076 Uiso 1 1 calc R U . . .
C19 C 0.0593(3) 0.8373(5) 0.3365(3) 0.0663(19) Uani 1 1 d . . . . .
H19 H 0.0391 0.8207 0.3779 0.080 Uiso 1 1 calc R U . . .
C20 C 0.0698(3) 0.9225(5) 0.3259(3) 0.0654(19) Uani 1 1 d . . . . .
H20 H 0.0565 0.9638 0.3581 0.078 Uiso 1 1 calc R U . . .
C21 C 0.1019(3) 0.9461(4) 0.2638(3) 0.0471(15) Uani 1 1 d . . . . .
C22 C 0.1760(3) 0.8617(4) 0.1013(3) 0.0502(16) Uani 1 1 d . . . . .
H22A H 0.1696 0.8914 0.0562 0.060 Uiso 1 1 calc R U . . .
H22B H 0.2272 0.8458 0.1095 0.060 Uiso 1 1 calc R U . . .
C23 C 0.1295(3) 0.7365(4) 0.1674(3) 0.0611(18) Uani 1 1 d . . . . .
H23A H 0.1777 0.7121 0.1794 0.073 Uiso 1 1 calc R U . . .
H23B H 0.0948 0.6891 0.1624 0.073 Uiso 1 1 calc R U . . .
C24 C -0.0072(3) 0.8547(4) 0.0915(3) 0.0503(16) Uani 1 1 d . . . . .
C25 C -0.0056(3) 0.9423(4) 0.0820(3) 0.0519(16) Uani 1 1 d . . . . .
H25 H 0.0225 0.9663 0.0482 0.062 Uiso 1 1 calc R U . . .
C26 C -0.0463(3) 0.9950(4) 0.1231(3) 0.0497(16) Uani 1 1 d . . . . .
H26 H -0.0454 1.0543 0.1158 0.060 Uiso 1 1 calc R U . . .
C27 C -0.0878(3) 0.9632(4) 0.1743(3) 0.0511(16) Uani 1 1 d . . . . .
C28 C -0.0909(3) 0.8741(4) 0.1820(3) 0.0600(18) Uani 1 1 d . . . . .
H28 H -0.1198 0.8503 0.2151 0.072 Uiso 1 1 calc R U . . .
C29 C -0.0505(3) 0.8194(4) 0.1402(3) 0.0627(18) Uani 1 1 d . . . . .
H29 H -0.0531 0.7597 0.1454 0.075 Uiso 1 1 calc R U . . .
C30 C -0.1265(3) 1.0213(4) 0.2229(3) 0.072(2) Uani 1 1 d . . . . .
H30A H -0.0934 1.0372 0.2625 0.108 Uiso 1 1 calc R U . . .
H30B H -0.1678 0.9913 0.2394 0.108 Uiso 1 1 calc R U . . .
H30C H -0.1431 1.0723 0.1978 0.108 Uiso 1 1 calc R U . . .
C31 C 0.9146(4) -0.0303(5) 0.4511(4) 0.103(3) Uani 1 1 d . . . . .
H31A H 0.9400 -0.0658 0.4196 0.154 Uiso 1 1 calc R U . . .
H31B H 0.9134 -0.0589 0.4959 0.154 Uiso 1 1 calc R U . . .
H31C H 0.9396 0.0240 0.4577 0.154 Uiso 1 1 calc R U . . .
C32 C 0.8369(4) -0.0146(5) 0.4199(3) 0.0626(19) Uani 1 1 d . . . . .
C33 C 0.7981(4) -0.0799(5) 0.3824(3) 0.071(2) Uani 1 1 d . . . . .
H33 H 0.8201 -0.1333 0.3767 0.085 Uiso 1 1 calc R U . . .
C34 C 0.7275(4) -0.0661(4) 0.3539(3) 0.0599(18) Uani 1 1 d . . . . .
H34 H 0.7018 -0.1100 0.3294 0.072 Uiso 1 1 calc R U . . .
C35 C 0.6954(3) 0.0140(4) 0.3623(3) 0.0468(15) Uani 1 1 d . . . . .
C36 C 0.7330(4) 0.0793(4) 0.3997(3) 0.0554(17) Uani 1 1 d . . . . .
H36 H 0.7110 0.1327 0.4056 0.066 Uiso 1 1 calc R U . . .
C37 C 0.8038(4) 0.0639(5) 0.4280(3) 0.0663(19) Uani 1 1 d . . . . .
H37 H 0.8294 0.1076 0.4529 0.080 Uiso 1 1 calc R U . . .
C38 C 0.6727(4) -0.1326(4) 0.1548(3) 0.0661(19) Uani 1 1 d . . . . .
H38 H 0.7225 -0.1198 0.1601 0.079 Uiso 1 1 calc R U . . .
C39 C 0.6488(5) -0.2149(5) 0.1306(4) 0.089(2) Uani 1 1 d . . . . .
H39 H 0.6833 -0.2555 0.1190 0.107 Uiso 1 1 calc R U . . .
C40 C 0.5779(6) -0.2356(6) 0.1240(4) 0.096(3) Uani 1 1 d . . . . .
H40 H 0.5629 -0.2903 0.1086 0.115 Uiso 1 1 calc R U . . .
C41 C 0.5277(4) -0.1747(5) 0.1403(4) 0.079(2) Uani 1 1 d . . . . .
H41 H 0.4781 -0.1883 0.1353 0.095 Uiso 1 1 calc R U . . .
C42 C 0.5490(4) -0.0937(4) 0.1641(3) 0.0614(18) Uani 1 1 d . . . . .
H42 H 0.5137 -0.0542 0.1758 0.074 Uiso 1 1 calc R U . . .
C43 C 0.6215(3) -0.0707(4) 0.1708(3) 0.0448(15) Uani 1 1 d . . . . .
C44 C 0.6462(3) 0.0185(4) 0.1866(3) 0.0425(14) Uani 1 1 d . . . . .
C45 C 0.6879(3) 0.0685(4) 0.1476(3) 0.0385(14) Uani 1 1 d . . . . .
C46 C 0.7187(3) 0.0544(4) 0.0778(3) 0.0501(16) Uani 1 1 d . . . . .
H46A H 0.7681 0.0318 0.0853 0.060 Uiso 1 1 calc R U . . .
H46B H 0.6892 0.0123 0.0505 0.060 Uiso 1 1 calc R U . . .
C47 C 0.6905(3) 0.1532(4) 0.1756(3) 0.0385(14) Uani 1 1 d . . . . .
C48 C 0.7205(3) 0.2253(4) 0.1479(3) 0.0479(15) Uani 1 1 d . . . . .
C49 C 0.7531(3) 0.2104(4) 0.0775(3) 0.0589(17) Uani 1 1 d . . . . .
H49A H 0.7461 0.2618 0.0486 0.071 Uiso 1 1 calc R U . . .
H49B H 0.8054 0.2007 0.0860 0.071 Uiso 1 1 calc R U . . .
C50 C 0.7142(3) 0.3016(4) 0.1817(3) 0.0599(18) Uani 1 1 d . . . . .
H50 H 0.7344 0.3514 0.1638 0.072 Uiso 1 1 calc R U . . .
C51 C 0.6778(4) 0.3056(4) 0.2424(4) 0.0666(19) Uani 1 1 d . . . . .
H51 H 0.6754 0.3582 0.2657 0.080 Uiso 1 1 calc R U . . .
C52 C 0.6442(3) 0.2331(4) 0.2706(3) 0.0572(17) Uani 1 1 d . . . . .
H52 H 0.6195 0.2366 0.3114 0.069 Uiso 1 1 calc R U . . .
C53 C 0.6499(3) 0.1555(4) 0.2340(3) 0.0436(14) Uani 1 1 d . . . . .
C54 C 0.5714(3) 0.1747(4) 0.0349(3) 0.0437(15) Uani 1 1 d . . . . .
C55 C 0.5289(3) 0.1064(4) 0.0532(3) 0.0531(16) Uani 1 1 d . . . . .
H55 H 0.5373 0.0512 0.0362 0.064 Uiso 1 1 calc R U . . .
C56 C 0.4734(3) 0.1207(4) 0.0973(3) 0.0612(18) Uani 1 1 d . . . . .
H56 H 0.4441 0.0747 0.1091 0.073 Uiso 1 1 calc R U . . .
C57 C 0.4606(3) 0.2023(5) 0.1244(3) 0.0577(17) Uani 1 1 d . . . . .
C58 C 0.5027(3) 0.2692(4) 0.1038(3) 0.0679(19) Uani 1 1 d . . . . .
H58 H 0.4940 0.3246 0.1201 0.081 Uiso 1 1 calc R U . . .
C59 C 0.5583(3) 0.2564(4) 0.0591(3) 0.0634(18) Uani 1 1 d . . . . .
H59 H 0.5863 0.3027 0.0457 0.076 Uiso 1 1 calc R U . . .
C60 C 0.4019(4) 0.2162(5) 0.1734(4) 0.096(3) Uani 1 1 d . . . . .
H60A H 0.4018 0.2756 0.1877 0.143 Uiso 1 1 calc R U . . .
H60B H 0.4109 0.1800 0.2142 0.143 Uiso 1 1 calc R U . . .
H60C H 0.3553 0.2018 0.1496 0.143 Uiso 1 1 calc R U . . .
N1 N 0.6201(2) 0.0713(3) 0.2420(2) 0.0426(12) Uani 1 1 d . . . . .
N2 N 0.7198(2) 0.1359(3) 0.0386(2) 0.0475(13) Uani 1 1 d . . . . .
N3 N 0.1299(3) 0.7824(3) 0.0988(2) 0.0531(13) Uani 1 1 d . . . . .
N4 N 0.1183(2) 1.0268(3) 0.2313(2) 0.0492(13) Uani 1 1 d . . . . .
O1 O 0.5699(2) -0.0480(3) 0.31484(19) 0.0665(13) Uani 1 1 d . . . . .
O2 O 0.5750(2) 0.1025(3) 0.36069(19) 0.0639(12) Uani 1 1 d . . . . .
O3 O 0.6324(2) 0.0779(3) -0.0543(2) 0.0689(13) Uani 1 1 d . . . . .
O4 O 0.6619(2) 0.2341(3) -0.0510(2) 0.0723(13) Uani 1 1 d . . . . .
O5 O 0.0236(2) 0.7004(3) 0.0473(2) 0.0772(14) Uani 1 1 d . . . . .
O6 O 0.0695(2) 0.8282(3) -0.01413(19) 0.0707(13) Uani 1 1 d . . . . .
O7 O 0.1545(2) 1.1830(3) 0.2391(2) 0.0760(13) Uani 1 1 d . . . . .
O8 O 0.0847(2) 1.1144(3) 0.3330(2) 0.0796(14) Uani 1 1 d . . . . .
S1 S 0.60722(8) 0.03314(11) 0.32370(8) 0.0518(4) Uani 1 1 d . . . . .
S2 S 0.64678(9) 0.15570(12) -0.01528(8) 0.0553(5) Uani 1 1 d . . . . .
S3 S 0.05279(10) 0.78679(11) 0.04987(9) 0.0597(5) Uani 1 1 d . . . . .
S4 S 0.14043(10) 1.11112(11) 0.28401(9) 0.0624(5) Uani 1 1 d . . . . .

loop_
_atom_site_aniso_label
_atom_site_aniso_U_11
_atom_site_aniso_U_22
_atom_site_aniso_U_33
_atom_site_aniso_U_23
_atom_site_aniso_U_13
_atom_site_aniso_U_12
C1 0.084(6) 0.123(8) 0.106(6) 0.042(6) -0.021(5) -0.003(5)
C2 0.078(6) 0.081(6) 0.058(5) 0.023(4) 0.006(5) -0.017(4)
C3 0.051(5) 0.081(6) 0.084(6) -0.008(4) 0.010(4) -0.001(4)
C4 0.072(5) 0.083(6) 0.061(4) -0.010(4) 0.021(4) 0.001(4)
C5 0.055(4) 0.046(4) 0.052(4) -0.011(3) -0.001(3) -0.002(3)
C6 0.100(7) 0.122(7) 0.047(5) 0.006(4) 0.026(5) -0.025(5)
C7 0.077(6) 0.147(8) 0.060(5) 0.042(5) -0.004(5) -0.021(5)
C8 0.101(6) 0.038(5) 0.088(6) 0.016(4) -0.021(5) -0.008(4)
C9 0.121(7) 0.064(6) 0.065(5) 0.006(4) 0.017(5) -0.030(5)
C10 0.102(6) 0.059(6) 0.076(5) -0.005(4) 0.026(5) -0.011(5)
C11 0.066(5) 0.043(4) 0.067(4) -0.003(3) 0.019(4) -0.005(3)
C12 0.064(4) 0.033(4) 0.042(3) 0.000(3) -0.007(3) -0.005(3)
C13 0.064(5) 0.043(4) 0.073(5) -0.002(4) -0.004(4) -0.008(3)
C14 0.047(4) 0.036(4) 0.049(4) -0.001(3) 0.006(3) 0.010(3)
C15 0.040(4) 0.052(4) 0.048(4) 0.006(3) 0.006(3) 0.009(3)
C16 0.043(4) 0.047(4) 0.046(4) -0.005(3) 0.003(3) 0.012(3)
C17 0.059(4) 0.044(4) 0.059(4) 0.001(3) 0.004(3) 0.011(3)
C18 0.088(5) 0.045(4) 0.061(4) 0.017(4) 0.023(4) 0.013(4)
C19 0.086(5) 0.062(5) 0.054(4) 0.017(4) 0.028(4) 0.008(4)
C20 0.078(5) 0.079(6) 0.042(4) -0.003(4) 0.023(4) 0.017(4)
C21 0.048(4) 0.045(4) 0.049(4) -0.004(3) 0.005(3) 0.009(3)
C22 0.060(4) 0.045(4) 0.048(4) 0.002(3) 0.017(3) 0.007(3)
C23 0.079(5) 0.033(4) 0.072(4) 0.000(3) 0.013(4) 0.008(3)
C24 0.055(4) 0.044(4) 0.053(4) 0.002(3) 0.012(3) -0.007(3)
C25 0.063(4) 0.040(4) 0.052(4) 0.018(3) 0.004(3) 0.001(3)
C26 0.059(4) 0.034(4) 0.056(4) 0.013(3) 0.006(3) -0.002(3)
C27 0.045(4) 0.046(4) 0.062(4) 0.006(3) 0.003(3) 0.001(3)
C28 0.060(4) 0.058(5) 0.065(4) 0.012(4) 0.021(4) -0.004(3)
C29 0.066(5) 0.039(4) 0.083(5) 0.001(4) 0.008(4) -0.004(3)
C30 0.074(5) 0.065(5) 0.078(5) -0.008(4) 0.021(4) 0.012(4)
C31 0.062(5) 0.142(8) 0.105(6) 0.033(6) 0.013(5) 0.006(5)
C32 0.053(5) 0.080(6) 0.056(4) 0.020(4) 0.011(4) -0.008(4)
C33 0.089(6) 0.062(5) 0.064(5) 0.017(4) 0.013(4) 0.028(4)
C34 0.080(5) 0.050(5) 0.049(4) 0.011(3) 0.005(4) -0.005(4)
C35 0.062(4) 0.044(4) 0.035(3) 0.013(3) 0.010(3) 0.001(3)
C36 0.064(5) 0.049(5) 0.053(4) 0.015(3) 0.008(4) 0.000(4)
C37 0.073(5) 0.064(5) 0.061(4) 0.013(4) 0.003(4) -0.015(4)
C38 0.072(5) 0.059(5) 0.069(4) 0.007(4) 0.014(4) 0.006(4)
C39 0.137(8) 0.041(5) 0.093(6) -0.006(4) 0.028(6) -0.002(5)
C40 0.128(8) 0.062(6) 0.095(6) 0.011(5) -0.006(6) -0.044(6)
C41 0.081(6) 0.069(6) 0.085(5) 0.017(5) -0.011(5) -0.022(5)
C42 0.067(5) 0.050(5) 0.066(4) 0.014(4) -0.005(4) -0.009(4)
C43 0.053(4) 0.041(4) 0.040(3) 0.009(3) 0.004(3) -0.003(3)
C44 0.047(4) 0.038(4) 0.041(3) 0.000(3) -0.004(3) 0.006(3)
C45 0.043(3) 0.042(4) 0.031(3) 0.005(3) 0.007(3) 0.002(3)
C46 0.049(4) 0.056(4) 0.046(4) 0.003(3) 0.009(3) 0.011(3)
C47 0.049(4) 0.036(4) 0.031(3) 0.003(3) 0.003(3) 0.000(3)
C48 0.057(4) 0.046(4) 0.041(3) 0.000(3) 0.008(3) -0.010(3)
C49 0.066(4) 0.054(5) 0.060(4) 0.009(3) 0.019(4) -0.007(3)
C50 0.084(5) 0.051(5) 0.045(4) 0.004(3) 0.007(4) -0.021(4)
C51 0.089(5) 0.033(4) 0.077(5) -0.010(4) -0.002(4) -0.005(4)
C52 0.074(5) 0.058(5) 0.040(4) -0.011(3) 0.008(3) 0.000(4)
C53 0.049(4) 0.042(4) 0.040(3) -0.002(3) 0.002(3) -0.001(3)
C54 0.044(4) 0.048(4) 0.040(3) 0.007(3) 0.004(3) 0.008(3)
C55 0.059(4) 0.038(4) 0.064(4) -0.006(3) 0.010(4) 0.005(3)
C56 0.056(4) 0.053(5) 0.075(5) 0.007(4) 0.005(4) -0.012(3)
C57 0.053(4) 0.058(5) 0.063(4) -0.007(4) 0.012(3) -0.003(4)
C58 0.062(5) 0.050(5) 0.093(5) -0.013(4) 0.021(4) 0.009(4)
C59 0.070(5) 0.041(5) 0.082(5) 0.008(4) 0.024(4) 0.000(3)
C60 0.091(6) 0.103(7) 0.098(6) -0.019(5) 0.048(5) 0.005(5)
N1 0.052(3) 0.046(3) 0.031(3) 0.006(2) 0.011(2) 0.000(2)
N2 0.050(3) 0.050(4) 0.043(3) 0.006(3) 0.008(2) -0.004(2)
N3 0.078(4) 0.033(3) 0.051(3) 0.000(2) 0.020(3) 0.004(3)
N4 0.054(3) 0.047(3) 0.047(3) -0.010(3) 0.007(3) 0.006(2)
O1 0.068(3) 0.070(3) 0.062(3) 0.016(2) 0.011(2) -0.026(2)
O2 0.063(3) 0.078(3) 0.054(3) 0.001(2) 0.024(2) 0.014(2)
O3 0.075(3) 0.076(4) 0.055(3) -0.021(2) 0.003(2) 0.016(2)
O4 0.090(3) 0.077(4) 0.052(3) 0.028(2) 0.022(2) 0.011(3)
O5 0.116(4) 0.039(3) 0.078(3) -0.017(2) 0.019(3) -0.012(3)
O6 0.100(4) 0.070(3) 0.044(2) 0.004(2) 0.020(2) 0.001(3)
O7 0.118(4) 0.038(3) 0.072(3) -0.004(2) 0.004(3) 0.006(2)
O8 0.087(3) 0.068(3) 0.087(3) -0.029(3) 0.026(3) 0.023(3)
S1 0.0544(10) 0.0604(12) 0.0422(9) 0.0094(8) 0.0141(8) -0.0023(9)
S2 0.0638(12) 0.0647(13) 0.0385(9) 0.0058(9) 0.0110(8) 0.0102(9)
S3 0.0805(13) 0.0473(12) 0.0525(10) -0.0060(8) 0.0128(10) -0.0024(9)
S4 0.0775(13) 0.0472(12) 0.0632(11) -0.0157(9) 0.0109(10) 0.0117(9)

loop_
_atom_type_symbol
_atom_type_description
_atom_type_scat_dispersion_real
_atom_type_scat_dispersion_imag
_atom_type_scat_source
C C 0.0033 0.0016 'International Tables Vol C Tables 4.2.6.8 and 6.1.1.4'
H H 0.0000 0.0000 'International Tables Vol C Tables 4.2.6.8 and 6.1.1.4'
N N 0.0061 0.0033 'International Tables Vol C Tables 4.2.6.8 and 6.1.1.4'
O O 0.0106 0.0060 'International Tables Vol C Tables 4.2.6.8 and 6.1.1.4'
S S 0.1246 0.1234 'International Tables Vol C Tables 4.2.6.8 and 6.1.1.4'

loop_
_geom_angle_atom_site_label_1
_geom_angle_atom_site_label_2
_geom_angle_atom_site_label_3
_geom_angle
_geom_angle_site_symmetry_1
_geom_angle_site_symmetry_3
_geom_angle_publ_flag
C2 C1 H1A 109.5 . . ?
C2 C1 H1B 109.5 . . ?
H1A C1 H1B 109.5 . . ?
C2 C1 H1C 109.5 . . ?
H1A C1 H1C 109.5 . . ?
H1B C1 H1C 109.5 . . ?
C7 C2 C3 118.5(7) . . ?
C7 C2 C1 120.6(7) . . ?
C3 C2 C1 120.9(7) . . ?
C2 C3 C4 122.1(7) . . ?
C2 C3 H3 119.0 . . ?
C4 C3 H3 119.0 . . ?
C5 C4 C3 118.4(6) . . ?
C5 C4 H4 120.8 . . ?
C3 C4 H4 120.8 . . ?
C4 C5 C6 118.9(6) . . ?
C4 C5 S4 119.7(5) . . ?
C6 C5 S4 121.2(6) . . ?
C7 C6 C5 119.4(7) . . ?
C7 C6 H6 120.3 . . ?
C5 C6 H6 120.3 . . ?
C2 C7 C6 122.6(7) . . ?
C2 C7 H7 118.7 . . ?
C6 C7 H7 118.7 . . ?
C9 C8 C13 120.7(7) . . ?
C9 C8 H8 119.7 . . ?
C13 C8 H8 119.7 . . ?
C10 C9 C8 119.9(7) . . ?
C10 C9 H9 120.0 . . ?
C8 C9 H9 120.0 . . ?
C9 C10 C11 120.5(7) . . ?
C9 C10 H10 119.7 . . ?
C11 C10 H10 119.7 . . ?
C10 C11 C12 121.2(6) . . ?
C10 C11 H11 119.4 . . ?
C12 C11 H11 119.4 . . ?
C11 C12 C13 118.4(6) . . ?
C11 C12 C14 119.6(6) . . ?
C13 C12 C14 122.0(6) . . ?
C12 C13 C8 119.2(6) . . ?
C12 C13 H13 120.4 . . ?
C8 C13 H13 120.4 . . ?
C15 C14 C12 128.2(5) . . ?
C15 C14 N4 106.9(5) . . ?
C12 C14 N4 124.4(5) . . ?
C14 C15 C16 109.1(5) . . ?
C14 C15 C22 133.4(5) . . ?
C16 C15 C22 117.2(5) . . ?
C21 C16 C17 122.7(6) . . ?
C21 C16 C15 110.0(6) . . ?
C17 C16 C15 127.1(6) . . ?
C16 C17 C18 116.2(6) . . ?
C16 C17 C23 114.4(5) . . ?
C18 C17 C23 129.3(6) . . ?
C19 C18 C17 119.8(6) . . ?
C19 C18 H18 120.1 . . ?
C17 C18 H18 120.1 . . ?
C20 C19 C18 124.4(6) . . ?
C20 C19 H19 117.8 . . ?
C18 C19 H19 117.8 . . ?
C19 C20 C21 116.9(6) . . ?
C19 C20 H20 121.5 . . ?
C21 C20 H20 121.5 . . ?
C16 C21 C20 119.7(6) . . ?
C16 C21 N4 105.7(5) . . ?
C20 C21 N4 134.5(6) . . ?
N3 C22 C15 110.5(4) . . ?
N3 C22 H22A 109.6 . . ?
C15 C22 H22A 109.6 . . ?
N3 C22 H22B 109.6 . . ?
C15 C22 H22B 109.6 . . ?
H22A C22 H22B 108.1 . . ?
N3 C23 C17 113.2(5) . . ?
N3 C23 H23A 108.9 . . ?
C17 C23 H23A 108.9 . . ?
N3 C23 H23B 108.9 . . ?
C17 C23 H23B 108.9 . . ?
H23A C23 H23B 107.7 . . ?
C25 C24 C29 120.2(6) . . ?
C25 C24 S3 120.8(5) . . ?
C29 C24 S3 118.6(5) . . ?
C24 C25 C26 119.3(6) . . ?
C24 C25 H25 120.4 . . ?
C26 C25 H25 120.4 . . ?
C27 C26 C25 122.8(6) . . ?
C27 C26 H26 118.6 . . ?
C25 C26 H26 118.6 . . ?
C26 C27 C28 117.4(6) . . ?
C26 C27 C30 122.3(6) . . ?
C28 C27 C30 120.2(6) . . ?
C27 C28 C29 120.6(6) . . ?
C27 C28 H28 119.7 . . ?
C29 C28 H28 119.7 . . ?
C24 C29 C28 119.6(6) . . ?
C24 C29 H29 120.2 . . ?
C28 C29 H29 120.2 . . ?
C27 C30 H30A 109.5 . . ?
C27 C30 H30B 109.5 . . ?
H30A C30 H30B 109.5 . . ?
C27 C30 H30C 109.5 . . ?
H30A C30 H30C 109.5 . . ?
H30B C30 H30C 109.5 . . ?
C32 C31 H31A 109.5 . . ?
C32 C31 H31B 109.5 . . ?
H31A C31 H31B 109.5 . . ?
C32 C31 H31C 109.5 . . ?
H31A C31 H31C 109.5 . . ?
H31B C31 H31C 109.5 . . ?
C37 C32 C33 119.1(7) . . ?
C37 C32 C31 120.4(7) . . ?
C33 C32 C31 120.5(7) . . ?
C34 C33 C32 120.8(7) . . ?
C34 C33 H33 119.6 . . ?
C32 C33 H33 119.6 . . ?
C33 C34 C35 119.2(6) . . ?
C33 C34 H34 120.4 . . ?
C35 C34 H34 120.4 . . ?
C34 C35 C36 120.8(6) . . ?
C34 C35 S1 119.4(5) . . ?
C36 C35 S1 119.7(5) . . ?
C37 C36 C35 119.0(6) . . ?
C37 C36 H36 120.5 . . ?
C35 C36 H36 120.5 . . ?
C32 C37 C36 121.1(6) . . ?
C32 C37 H37 119.4 . . ?
C36 C37 H37 119.4 . . ?
C43 C38 C39 119.7(7) . . ?
C43 C38 H38 120.2 . . ?
C39 C38 H38 120.2 . . ?
C40 C39 C38 121.5(8) . . ?
C40 C39 H39 119.3 . . ?
C38 C39 H39 119.3 . . ?
C39 C40 C41 118.6(8) . . ?
C39 C40 H40 120.7 . . ?
C41 C40 H40 120.7 . . ?
C40 C41 C42 121.5(8) . . ?
C40 C41 H41 119.3 . . ?
C42 C41 H41 119.3 . . ?
C43 C42 C41 121.0(7) . . ?
C43 C42 H42 119.5 . . ?
C41 C42 H42 119.5 . . ?
C42 C43 C38 117.7(6) . . ?
C42 C43 C44 122.8(6) . . ?
C38 C43 C44 119.2(6) . . ?
C45 C44 N1 108.0(5) . . ?
C45 C44 C43 127.1(5) . . ?
N1 C44 C43 124.3(5) . . ?
C44 C45 C47 109.3(5) . . ?
C44 C45 C46 132.2(5) . . ?
C47 C45 C46 117.6(5) . . ?
N2 C46 C45 110.2(5) . . ?
N2 C46 H46A 109.6 . . ?
C45 C46 H46A 109.6 . . ?
N2 C46 H46B 109.6 . . ?
C45 C46 H46B 109.6 . . ?
H46A C46 H46B 108.1 . . ?
C48 C47 C53 123.0(5) . . ?
C48 C47 C45 128.0(5) . . ?
C53 C47 C45 108.7(5) . . ?
C50 C48 C47 118.6(5) . . ?
C50 C48 C49 127.0(6) . . ?
C47 C48 C49 114.2(5) . . ?
N2 C49 C48 112.4(5) . . ?
N2 C49 H49A 109.1 . . ?
C48 C49 H49A 109.1 . . ?
N2 C49 H49B 109.1 . . ?
C48 C49 H49B 109.1 . . ?
H49A C49 H49B 107.8 . . ?
C48 C50 C51 120.0(6) . . ?
C48 C50 H50 120.0 . . ?
C51 C50 H50 120.0 . . ?
C50 C51 C52 122.5(6) . . ?
C50 C51 H51 118.7 . . ?
C52 C51 H51 118.7 . . ?
C53 C52 C51 116.5(6) . . ?
C53 C52 H52 121.8 . . ?
C51 C52 H52 121.8 . . ?
C47 C53 C52 119.1(6) . . ?
C47 C53 N1 107.2(5) . . ?
C52 C53 N1 133.6(5) . . ?
C59 C54 C55 120.5(5) . . ?
C59 C54 S2 120.0(5) . . ?
C55 C54 S2 119.4(5) . . ?
C54 C55 C56 119.1(6) . . ?
C54 C55 H55 120.4 . . ?
C56 C55 H55 120.4 . . ?
C55 C56 C57 121.5(6) . . ?
C55 C56 H56 119.3 . . ?
C57 C56 H56 119.3 . . ?
C58 C57 C56 117.8(6) . . ?
C58 C57 C60 121.3(6) . . ?
C56 C57 C60 120.8(6) . . ?
C57 C58 C59 121.6(6) . . ?
C57 C58 H58 119.2 . . ?
C59 C58 H58 119.2 . . ?
C54 C59 C58 119.4(6) . . ?
C54 C59 H59 120.3 . . ?
C58 C59 H59 120.3 . . ?
C57 C60 H60A 109.5 . . ?
C57 C60 H60B 109.5 . . ?
H60A C60 H60B 109.5 . . ?
C57 C60 H60C 109.5 . . ?
H60A C60 H60C 109.5 . . ?
H60B C60 H60C 109.5 . . ?
C53 N1 C44 106.8(4) . . ?
C53 N1 S1 119.9(4) . . ?
C44 N1 S1 123.2(4) . . ?
C46 N2 C49 116.1(4) . . ?
C46 N2 S2 115.7(4) . . ?
C49 N2 S2 116.6(4) . . ?
C23 N3 C22 114.2(5) . . ?
C23 N3 S3 117.1(4) . . ?
C22 N3 S3 116.6(4) . . ?
C21 N4 C14 108.3(4) . . ?
C21 N4 S4 118.1(4) . . ?
C14 N4 S4 123.5(4) . . ?
O1 S1 O2 120.2(3) . . ?
O1 S1 N1 107.3(2) . . ?
O2 S1 N1 106.2(2) . . ?
O1 S1 C35 108.5(3) . . ?
O2 S1 C35 109.0(3) . . ?
N1 S1 C35 104.6(2) . . ?
O4 S2 O3 120.3(3) . . ?
O4 S2 N2 106.0(3) . . ?
O3 S2 N2 105.8(3) . . ?
O4 S2 C54 107.8(3) . . ?
O3 S2 C54 107.5(3) . . ?
N2 S2 C54 109.1(2) . . ?
O6 S3 O5 119.5(3) . . ?
O6 S3 N3 105.6(3) . . ?
O5 S3 N3 106.5(3) . . ?
O6 S3 C24 107.4(3) . . ?
O5 S3 C24 109.1(3) . . ?
N3 S3 C24 108.3(2) . . ?
O8 S4 O7 121.8(3) . . ?
O8 S4 N4 105.3(3) . . ?
O7 S4 N4 107.2(2) . . ?
O8 S4 C5 107.4(3) . . ?
O7 S4 C5 109.7(3) . . ?
N4 S4 C5 104.1(3) . . ?

loop_
_geom_bond_atom_site_label_1
_geom_bond_atom_site_label_2
_geom_bond_distance
_geom_bond_site_symmetry_2
_geom_bond_publ_flag
C1 C2 1.510(8) . ?
C1 H1A 0.9600 . ?
C1 H1B 0.9600 . ?
C1 H1C 0.9600 . ?
C2 C7 1.346(9) . ?
C2 C3 1.346(8) . ?
C3 C4 1.402(8) . ?
C3 H3 0.9300 . ?
C4 C5 1.386(7) . ?
C4 H4 0.9300 . ?
C5 C6 1.392(8) . ?
C5 S4 1.774(6) . ?
C6 C7 1.368(9) . ?
C6 H6 0.9300 . ?
C7 H7 0.9300 . ?
C8 C9 1.369(9) . ?
C8 C13 1.397(8) . ?
C8 H8 0.9300 . ?
C9 C10 1.353(9) . ?
C9 H9 0.9300 . ?
C10 C11 1.369(8) . ?
C10 H10 0.9300 . ?
C11 C12 1.385(7) . ?
C11 H11 0.9300 . ?
C12 C13 1.390(8) . ?
C12 C14 1.453(7) . ?
C13 H13 0.9300 . ?
C14 C15 1.356(7) . ?
C14 N4 1.454(6) . ?
C15 C16 1.430(7) . ?
C15 C22 1.519(7) . ?
C16 C21 1.379(7) . ?
C16 C17 1.396(8) . ?
C17 C18 1.405(8) . ?
C17 C23 1.543(7) . ?
C18 C19 1.369(8) . ?
C18 H18 0.9300 . ?
C19 C20 1.352(8) . ?
C19 H19 0.9300 . ?
C20 C21 1.406(7) . ?
C20 H20 0.9300 . ?
C21 N4 1.436(7) . ?
C22 N3 1.488(7) . ?
C22 H22A 0.9700 . ?
C22 H22B 0.9700 . ?
C23 N3 1.485(7) . ?
C23 H23A 0.9700 . ?
C23 H23B 0.9700 . ?
C24 C25 1.369(7) . ?
C24 C29 1.378(7) . ?
C24 S3 1.754(6) . ?
C25 C26 1.387(7) . ?
C25 H25 0.9300 . ?
C26 C27 1.371(7) . ?
C26 H26 0.9300 . ?
C27 C28 1.388(8) . ?
C27 C30 1.506(7) . ?
C28 C29 1.410(8) . ?
C28 H28 0.9300 . ?
C29 H29 0.9300 . ?
C30 H30A 0.9600 . ?
C30 H30B 0.9600 . ?
C30 H30C 0.9600 . ?
C31 C32 1.517(8) . ?
C31 H31A 0.9600 . ?
C31 H31B 0.9600 . ?
C31 H31C 0.9600 . ?
C32 C37 1.373(9) . ?
C32 C33 1.398(9) . ?
C33 C34 1.378(8) . ?
C33 H33 0.9300 . ?
C34 C35 1.387(8) . ?
C34 H34 0.9300 . ?
C35 C36 1.388(8) . ?
C35 S1 1.745(6) . ?
C36 C37 1.385(8) . ?
C36 H36 0.9300 . ?
C37 H37 0.9300 . ?
C38 C43 1.392(8) . ?
C38 C39 1.413(9) . ?
C38 H38 0.9300 . ?
C39 C40 1.334(9) . ?
C39 H39 0.9300 . ?
C40 C41 1.370(10) . ?
C40 H40 0.9300 . ?
C41 C42 1.379(9) . ?
C41 H41 0.9300 . ?
C42 C43 1.371(7) . ?
C42 H42 0.9300 . ?
C43 C44 1.476(7) . ?
C44 C45 1.348(7) . ?
C44 N1 1.443(6) . ?
C45 C47 1.415(7) . ?
C45 C46 1.497(7) . ?
C46 N2 1.465(6) . ?
C46 H46A 0.9700 . ?
C46 H46B 0.9700 . ?
C47 C48 1.367(7) . ?
C47 C53 1.384(7) . ?
C48 C50 1.353(7) . ?
C48 C49 1.524(7) . ?
C49 N2 1.475(7) . ?
C49 H49A 0.9700 . ?
C49 H49B 0.9700 . ?
C50 C51 1.378(8) . ?
C50 H50 0.9300 . ?
C51 C52 1.406(8) . ?
C51 H51 0.9300 . ?
C52 C53 1.394(7) . ?
C52 H52 0.9300 . ?
C53 N1 1.427(7) . ?
C54 C59 1.373(7) . ?
C54 C55 1.374(7) . ?
C54 S2 1.764(5) . ?
C55 C56 1.385(7) . ?
C55 H55 0.9300 . ?
C56 C57 1.391(8) . ?
C56 H56 0.9300 . ?
C57 C58 1.367(8) . ?
C57 C60 1.491(8) . ?
C58 C59 1.390(8) . ?
C58 H58 0.9300 . ?
C59 H59 0.9300 . ?
C60 H60A 0.9600 . ?
C60 H60B 0.9600 . ?
C60 H60C 0.9600 . ?
N1 S1 1.694(4) . ?
N2 S2 1.647(5) . ?
N3 S3 1.629(5) . ?
N4 S4 1.675(5) . ?
O1 S1 1.434(4) . ?
O2 S1 1.435(4) . ?
O3 S2 1.428(4) . ?
O4 S2 1.428(4) . ?
O5 S3 1.440(4) . ?
O6 S3 1.428(4) . ?
O7 S4 1.438(4) . ?
O8 S4 1.435(4) . ?

loop_
_geom_hbond_atom_site_label_D
_geom_hbond_atom_site_label_H
_geom_hbond_atom_site_label_A
_geom_hbond_distance_DH
_geom_hbond_distance_HA
_geom_hbond_distance_DA
_geom_hbond_angle_DHA
_geom_hbond_site_symmetry_A
C52 H52 O2 0.93 2.44 2.994(8) 117.9 .
C49 H49A O4 0.97 2.38 2.869(7) 110.5 .
C46 H46B O3 0.97 2.40 2.880(7) 110.3 .
C36 H36 O4 0.93 2.42 3.334(8) 167.1 4_566
C29 H29 O8 0.93 2.37 3.281(8) 167.7 2_545
C20 H20 O8 0.93 2.44 2.985(9) 117.1 .
C52 H52 O2 0.93 2.44 2.994(8) 117.9 .
C49 H49A O4 0.97 2.38 2.869(7) 110.5 .
C36 H36 O4 0.93 2.42 3.334(8) 167.1 4_566
C29 H29 O8 0.93 2.37 3.281(8) 167.7 2_545
C20 H20 O8 0.93 2.44 2.985(9) 117.1 .
C52 H52 O2 0.93 2.44 2.994(8) 117.9 .
C49 H49A O4 0.97 2.38 2.869(7) 110.5 .
C36 H36 O4 0.93 2.42 3.334(8) 167.1 4_566
C29 H29 O8 0.93 2.37 3.281(8) 167.7 2_545
C20 H20 O8 0.93 2.44 2.985(9) 117.1 .
C52 H52 O2 0.93 2.44 2.994(8) 117.9 .
C49 H49A O4 0.97 2.38 2.869(7) 110.5 .
C36 H36 O4 0.93 2.42 3.334(8) 167.1 4_566
C29 H29 O8 0.93 2.37 3.281(8) 167.7 2_545
C20 H20 O8 0.93 2.44 2.985(9) 117.1 .
C20 H20 O8 0.93 2.44 2.985(9) 117.1 .
C29 H29 O8 0.93 2.37 3.281(8) 167.7 2_545
C36 H36 O4 0.93 2.42 3.334(8) 167.1 4_566
C49 H49A O4 0.97 2.38 2.869(7) 110.5 .
C52 H52 O2 0.93 2.44 2.994(8) 117.9 .
C20 H20 O8 0.93 2.44 2.985(9) 117.1 .
C29 H29 O8 0.93 2.37 3.281(8) 167.7 2_545
C36 H36 O4 0.93 2.42 3.334(8) 167.1 4_566
C49 H49A O4 0.97 2.38 2.869(7) 110.5 .
C52 H52 O2 0.93 2.44 2.994(8) 117.9 .
C20 H20 O8 0.93 2.44 2.985(9) 117.1 .
C29 H29 O8 0.93 2.37 3.281(8) 167.7 2_545
C36 H36 O4 0.93 2.42 3.334(8) 167.1 4_566
C46 H46B O3 0.97 2.40 2.880(7) 110.3 .
C49 H49A O4 0.97 2.38 2.869(7) 110.5 .
C52 H52 O2 0.93 2.44 2.994(8) 117.9 .

loop_
_geom_torsion_atom_site_label_1
_geom_torsion_atom_site_label_2
_geom_torsion_atom_site_label_3
_geom_torsion_atom_site_label_4
_geom_torsion
_geom_torsion_site_symmetry_1
_geom_torsion_site_symmetry_2
_geom_torsion_site_symmetry_3
_geom_torsion_site_symmetry_4
_geom_torsion_publ_flag
C7 C2 C3 C4 1.2(11) . . . . ?
C1 C2 C3 C4 -177.8(6) . . . . ?
C2 C3 C4 C5 -2.5(10) . . . . ?
C3 C4 C5 C6 2.6(10) . . . . ?
C3 C4 C5 S4 178.5(5) . . . . ?
C4 C5 C6 C7 -1.6(11) . . . . ?
S4 C5 C6 C7 -177.4(6) . . . . ?
C3 C2 C7 C6 -0.1(12) . . . . ?
C1 C2 C7 C6 178.9(7) . . . . ?
C5 C6 C7 C2 0.3(12) . . . . ?
C13 C8 C9 C10 1.9(11) . . . . ?
C8 C9 C10 C11 -1.4(12) . . . . ?
C9 C10 C11 C12 0.9(11) . . . . ?
C10 C11 C12 C13 -0.8(9) . . . . ?
C10 C11 C12 C14 177.8(6) . . . . ?
C11 C12 C13 C8 1.2(9) . . . . ?
C14 C12 C13 C8 -177.3(5) . . . . ?
C9 C8 C13 C12 -1.8(10) . . . . ?
C11 C12 C14 C15 -53.2(8) . . . . ?
C13 C12 C14 C15 125.3(7) . . . . ?
C11 C12 C14 N4 136.8(6) . . . . ?
C13 C12 C14 N4 -44.7(8) . . . . ?
C12 C14 C15 C16 -172.6(5) . . . . ?
N4 C14 C15 C16 -1.2(6) . . . . ?
C12 C14 C15 C22 0.9(10) . . . . ?
N4 C14 C15 C22 172.2(5) . . . . ?
C14 C15 C16 C21 -0.3(6) . . . . ?
C22 C15 C16 C21 -174.9(5) . . . . ?
C14 C15 C16 C17 173.9(5) . . . . ?
C22 C15 C16 C17 -0.7(8) . . . . ?
C21 C16 C17 C18 -5.1(8) . . . . ?
C15 C16 C17 C18 -178.7(5) . . . . ?
C21 C16 C17 C23 173.0(5) . . . . ?
C15 C16 C17 C23 -0.5(8) . . . . ?
C16 C17 C18 C19 1.2(9) . . . . ?
C23 C17 C18 C19 -176.6(6) . . . . ?
C17 C18 C19 C20 2.0(10) . . . . ?
C18 C19 C20 C21 -1.4(10) . . . . ?
C17 C16 C21 C20 5.9(8) . . . . ?
C15 C16 C21 C20 -179.6(5) . . . . ?
C17 C16 C21 N4 -172.8(5) . . . . ?
C15 C16 C21 N4 1.7(6) . . . . ?
C19 C20 C21 C16 -2.5(9) . . . . ?
C19 C20 C21 N4 175.8(6) . . . . ?
C14 C15 C22 N3 -146.2(6) . . . . ?
C16 C15 C22 N3 26.8(7) . . . . ?
C16 C17 C23 N3 -24.9(7) . . . . ?
C18 C17 C23 N3 152.9(6) . . . . ?
C29 C24 C25 C26 1.8(9) . . . . ?
S3 C24 C25 C26 -171.0(4) . . . . ?
C24 C25 C26 C27 0.9(9) . . . . ?
C25 C26 C27 C28 -2.9(9) . . . . ?
C25 C26 C27 C30 174.6(5) . . . . ?
C26 C27 C28 C29 2.1(9) . . . . ?
C30 C27 C28 C29 -175.4(5) . . . . ?
C25 C24 C29 C28 -2.5(9) . . . . ?
S3 C24 C29 C28 170.5(4) . . . . ?
C27 C28 C29 C24 0.5(9) . . . . ?
C37 C32 C33 C34 0.0(9) . . . . ?
C31 C32 C33 C34 180.0(6) . . . . ?
C32 C33 C34 C35 0.5(9) . . . . ?
C33 C34 C35 C36 -0.9(8) . . . . ?
C33 C34 C35 S1 177.8(4) . . . . ?
C34 C35 C36 C37 0.8(8) . . . . ?
S1 C35 C36 C37 -177.9(4) . . . . ?
C33 C32 C37 C36 -0.1(9) . . . . ?
C31 C32 C37 C36 179.9(5) . . . . ?
C35 C36 C37 C32 -0.3(9) . . . . ?
C43 C38 C39 C40 -1.4(11) . . . . ?
C38 C39 C40 C41 0.9(12) . . . . ?
C39 C40 C41 C42 -0.9(12) . . . . ?
C40 C41 C42 C43 1.4(11) . . . . ?
C41 C42 C43 C38 -1.9(9) . . . . ?
C41 C42 C43 C44 171.4(6) . . . . ?
C39 C38 C43 C42 1.9(9) . . . . ?
C39 C38 C43 C44 -171.7(6) . . . . ?
C42 C43 C44 C45 -122.3(7) . . . . ?
C38 C43 C44 C45 50.9(8) . . . . ?
C42 C43 C44 N1 48.0(8) . . . . ?
C38 C43 C44 N1 -138.8(5) . . . . ?
N1 C44 C45 C47 0.1(6) . . . . ?
C43 C44 C45 C47 171.7(5) . . . . ?
N1 C44 C45 C46 -168.3(5) . . . . ?
C43 C44 C45 C46 3.3(10) . . . . ?
C44 C45 C46 N2 145.3(6) . . . . ?
C47 C45 C46 N2 -22.4(7) . . . . ?
C44 C45 C47 C48 -172.9(5) . . . . ?
C46 C45 C47 C48 -2.6(8) . . . . ?
C44 C45 C47 C53 0.7(6) . . . . ?
C46 C45 C47 C53 171.0(4) . . . . ?
C53 C47 C48 C50 4.2(9) . . . . ?
C45 C47 C48 C50 177.0(5) . . . . ?
C53 C47 C48 C49 -171.3(5) . . . . ?
C45 C47 C48 C49 1.4(8) . . . . ?
C50 C48 C49 N2 -150.4(6) . . . . ?
C47 C48 C49 N2 24.7(7) . . . . ?
C47 C48 C50 C51 -0.3(9) . . . . ?
C49 C48 C50 C51 174.6(6) . . . . ?
C48 C50 C51 C52 -2.0(10) . . . . ?
C50 C51 C52 C53 0.5(9) . . . . ?
C48 C47 C53 C52 -5.8(8) . . . . ?
C45 C47 C53 C52 -179.8(5) . . . . ?
C48 C47 C53 N1 172.8(5) . . . . ?
C45 C47 C53 N1 -1.2(6) . . . . ?
C51 C52 C53 C47 3.2(8) . . . . ?
C51 C52 C53 N1 -174.9(6) . . . . ?
C59 C54 C55 C56 -1.1(9) . . . . ?
S2 C54 C55 C56 174.9(4) . . . . ?
C54 C55 C56 C57 -1.1(9) . . . . ?
C55 C56 C57 C58 2.7(9) . . . . ?
C55 C56 C57 C60 -178.4(6) . . . . ?
C56 C57 C58 C59 -2.1(10) . . . . ?
C60 C57 C58 C59 179.0(6) . . . . ?
C55 C54 C59 C58 1.6(9) . . . . ?
S2 C54 C59 C58 -174.3(5) . . . . ?
C57 C58 C59 C54 0.0(10) . . . . ?
C47 C53 N1 C44 1.3(6) . . . . ?
C52 C53 N1 C44 179.5(6) . . . . ?
C47 C53 N1 S1 147.7(4) . . . . ?
C52 C53 N1 S1 -34.0(8) . . . . ?
C45 C44 N1 C53 -0.9(6) . . . . ?
C43 C44 N1 C53 -172.8(5) . . . . ?
C45 C44 N1 S1 -145.9(4) . . . . ?
C43 C44 N1 S1 42.2(7) . . . . ?
C45 C46 N2 C49 50.3(6) . . . . ?
C45 C46 N2 S2 -91.9(5) . . . . ?
C48 C49 N2 C46 -52.6(7) . . . . ?
C48 C49 N2 S2 89.3(5) . . . . ?
C17 C23 N3 C22 53.3(7) . . . . ?
C17 C23 N3 S3 -88.1(5) . . . . ?
C15 C22 N3 C23 -53.2(6) . . . . ?
C15 C22 N3 S3 88.3(5) . . . . ?
C16 C21 N4 C14 -2.4(6) . . . . ?
C20 C21 N4 C14 179.1(6) . . . . ?
C16 C21 N4 S4 -149.1(4) . . . . ?
C20 C21 N4 S4 32.4(8) . . . . ?
C15 C14 N4 C21 2.2(6) . . . . ?
C12 C14 N4 C21 174.0(5) . . . . ?
C15 C14 N4 S4 146.7(4) . . . . ?
C12 C14 N4 S4 -41.5(7) . . . . ?
C53 N1 S1 O1 174.0(4) . . . . ?
C44 N1 S1 O1 -45.2(5) . . . . ?
C53 N1 S1 O2 44.3(5) . . . . ?
C44 N1 S1 O2 -174.9(4) . . . . ?
C53 N1 S1 C35 -70.9(5) . . . . ?
C44 N1 S1 C35 69.9(5) . . . . ?
C34 C35 S1 O1 24.9(5) . . . . ?
C36 C35 S1 O1 -156.4(4) . . . . ?
C34 C35 S1 O2 157.3(4) . . . . ?
C36 C35 S1 O2 -24.0(5) . . . . ?
C34 C35 S1 N1 -89.4(5) . . . . ?
C36 C35 S1 N1 89.3(5) . . . . ?
C46 N2 S2 O4 -175.9(4) . . . . ?
C49 N2 S2 O4 42.0(4) . . . . ?
C46 N2 S2 O3 -47.1(4) . . . . ?
C49 N2 S2 O3 170.9(4) . . . . ?
C46 N2 S2 C54 68.3(4) . . . . ?
C49 N2 S2 C54 -73.7(4) . . . . ?
C59 C54 S2 O4 -27.7(5) . . . . ?
C55 C54 S2 O4 156.3(4) . . . . ?
C59 C54 S2 O3 -158.8(5) . . . . ?
C55 C54 S2 O3 25.2(5) . . . . ?
C59 C54 S2 N2 86.9(5) . . . . ?
C55 C54 S2 N2 -89.1(5) . . . . ?
C23 N3 S3 O6 -175.9(4) . . . . ?
C22 N3 S3 O6 43.7(4) . . . . ?
C23 N3 S3 O5 -47.9(4) . . . . ?
C22 N3 S3 O5 171.7(4) . . . . ?
C23 N3 S3 C24 69.3(4) . . . . ?
C22 N3 S3 C24 -71.1(4) . . . . ?
C25 C24 S3 O6 -28.6(6) . . . . ?
C29 C24 S3 O6 158.5(5) . . . . ?
C25 C24 S3 O5 -159.5(5) . . . . ?
C29 C24 S3 O5 27.6(6) . . . . ?
C25 C24 S3 N3 84.9(5) . . . . ?
C29 C24 S3 N3 -88.0(5) . . . . ?
C21 N4 S4 O8 -49.3(4) . . . . ?
C14 N4 S4 O8 169.3(4) . . . . ?
C21 N4 S4 O7 179.7(4) . . . . ?
C14 N4 S4 O7 38.3(5) . . . . ?
C21 N4 S4 C5 63.5(4) . . . . ?
C14 N4 S4 C5 -77.9(5) . . . . ?
C4 C5 S4 O8 177.9(5) . . . . ?
C6 C5 S4 O8 -6.4(6) . . . . ?
C4 C5 S4 O7 -47.9(6) . . . . ?
C6 C5 S4 O7 127.9(6) . . . . ?
C4 C5 S4 N4 66.6(6) . . . . ?
C6 C5 S4 N4 -117.7(6) . . . . ?
